data_4322561
loop_
_publ_author_name
'Bert D. Alleyne'
'Lincoln A. Hall'
'Ishenkumba A. Kahwa'
'Andrew J. P. White'
'David J. Williams'

_publ_section_title
;
 Comparative Study of the Luminescence Properties of the Europium(III)
 Complexes of the Squarate, Phenylsquarate, and (Diphenylamino)squarate
 Ligands
;
_journal_name_full 'Inorganic Chemistry'
_journal_page_first 6278
_journal_page_last 6284
_journal_paper_doi 10.1021/ic9907664
_journal_volume 38
_journal_year 1999
_chemical_formula_sum 'C33 H31 Eu O14'
_chemical_formula_weight 803.54
_chemical_name_systematic
; 
 ? 
;
_space_group_IT_number 14
_symmetry_cell_setting monoclinic
_symmetry_space_group_name_Hall '-P 2yn'
_symmetry_space_group_name_H-M 'P 1 21/n 1'
_atom_sites_solution_hydrogens geom
_atom_sites_solution_primary direct
_atom_sites_solution_secondary difmap
_audit_creation_method SHELXL
_cell_angle_alpha 90.00
_cell_angle_beta 106.351(4)
_cell_angle_gamma 90.00
_cell_formula_units_Z 4
_cell_length_a 13.4049(5)
_cell_length_b 13.7043(7)
_cell_length_c 18.5026(6)
_cell_measurement_reflns_used 38
_cell_measurement_temperature 183(2)
_cell_measurement_theta_max 26.16
_cell_measurement_theta_min 11.04
_cell_volume 3261.5(2)
_computing_cell_refinement 'Siemens XSCANS'
_computing_data_collection 'Siemens XSCANS'
_computing_data_reduction 'Siemens SHELXTL'
_computing_molecular_graphics 'Siemens SHELXTL'
_computing_publication_material 'Siemens SHELXTL'
_computing_structure_refinement 'SHELXL-93 (Sheldrick, 1993)'
_computing_structure_solution 'SHELXS-86 (Sheldrick, 1990)'
_diffrn_ambient_temperature 183(2)
_diffrn_measurement_device 'Siemens P4'
_diffrn_measurement_method '\w scans'
_diffrn_radiation_monochromator graphite
_diffrn_radiation_source 'fine-focus sealed tube'
_diffrn_radiation_type CuK\a
_diffrn_radiation_wavelength 1.54178
_diffrn_reflns_av_R_equivalents 0.0000
_diffrn_reflns_av_sigmaI/netI 0.0487
_diffrn_reflns_limit_h_max 14
_diffrn_reflns_limit_h_min -15
_diffrn_reflns_limit_k_max 15
_diffrn_reflns_limit_k_min 0
_diffrn_reflns_limit_l_max 21
_diffrn_reflns_limit_l_min 0
_diffrn_reflns_number 5121
_diffrn_reflns_theta_max 61.98
_diffrn_reflns_theta_min 3.63
_diffrn_standards_interval_count 97
_diffrn_standards_number 3
_exptl_absorpt_coefficient_mu 14.379
_exptl_absorpt_correction_T_max 0.5933
_exptl_absorpt_correction_T_min 0.1099
_exptl_absorpt_correction_type 'Face-indexed numerical'
_exptl_crystal_colour 'Pale yellow'
_exptl_crystal_density_diffrn 1.636
_exptl_crystal_description needles
_exptl_crystal_F_000 1616
_exptl_crystal_size_max 0.26
_exptl_crystal_size_mid 0.17
_exptl_crystal_size_min 0.04
_refine_diff_density_max 1.611
_refine_diff_density_min -1.866
_refine_diff_density_rms 0.163
_refine_ls_extinction_coef 0.00009(5)
_refine_ls_extinction_expression Fc^*^=kFc[1+0.001xFc^2^\l^3^/sin(2\q)]^-1/4^
_refine_ls_extinction_method SHELXL
_refine_ls_goodness_of_fit_all 1.109
_refine_ls_goodness_of_fit_obs 1.083
_refine_ls_matrix_type full
_refine_ls_number_parameters 398
_refine_ls_number_reflns 4802
_refine_ls_number_restraints 0
_refine_ls_restrained_S_all 1.552
_refine_ls_restrained_S_obs 1.083
_refine_ls_R_factor_all 0.0886
_refine_ls_R_factor_obs 0.0560
_refine_ls_shift/esd_max 0.000
_refine_ls_shift/esd_mean 0.000
_refine_ls_structure_factor_coef Fsqd
_refine_ls_weighting_details 'w=1/[\s^2^(Fo^2^)+(0.0950P)^2^+18.3505P] where P=(Fo^2^+2Fc^2^)/3'
_refine_ls_weighting_scheme calc
_refine_ls_wR_factor_all 0.2440
_refine_ls_wR_factor_obs 0.1511
_reflns_number_observed 4101
_reflns_number_total 5121
_reflns_observed_criterion >2sigma(I)
_cod_data_source_file ic9907664_1.cif
_cod_data_source_block LH9714l
_cod_depositor_comments
;
The following automatic conversions were performed:

'_refine_ls_weighting_scheme' value 'calc
w=1/[\s^2^(Fo^2^)+(0.0950P)^2^+18.3505P] where P=(Fo^2^+2Fc^2^)/3'
was changed to 'calc'. New tag '_refine_ls_weighting_details' was
created. The value of the new tag was set to
'w=1/[\s^2^(Fo^2^)+(0.0950P)^2^+18.3505P] where P=(Fo^2^+2Fc^2^)/3'.

Automatic conversion script
Id: cif_fix_values 3143 2015-03-26 13:38:13Z robertas 
;
_cod_original_formula_sum 'C33 H31 O14 Eu'
_cod_database_code 4322561

loop_
_symmetry_equiv_pos_as_xyz
'x, y, z'
'-x+1/2, y+1/2, -z+1/2'
'-x, -y, -z'
'x-1/2, -y-1/2, z-1/2'

loop_
_atom_site_aniso_label
_atom_site_aniso_U_11
_atom_site_aniso_U_22
_atom_site_aniso_U_33
_atom_site_aniso_U_23
_atom_site_aniso_U_13
_atom_site_aniso_U_12
Eu 0.0233(3) 0.0148(3) 0.0148(3) -0.0007(2) 0.0042(2) -0.0008(2)
O1 0.030(3) 0.016(3) 0.033(4) -0.003(2) 0.011(3) 0.005(3)
O2 0.056(5) 0.018(3) 0.056(5) 0.001(3) 0.032(4) -0.003(3)
O3 0.056(4) 0.014(3) 0.048(4) -0.002(3) 0.028(4) 0.008(3)
C1 0.032(5) 0.022(4) 0.022(4) 0.005(3) 0.009(4) 0.004(4)
C2 0.026(4) 0.025(5) 0.022(5) -0.003(4) 0.001(4) 0.000(4)
C3 0.032(5) 0.016(4) 0.028(5) 0.004(3) 0.008(4) 0.002(4)
C4 0.032(5) 0.017(4) 0.028(5) -0.006(3) 0.012(4) 0.000(4)
C5 0.037(5) 0.028(5) 0.042(6) -0.001(4) 0.013(5) 0.009(4)
C6 0.036(5) 0.042(6) 0.046(6) 0.000(5) 0.017(5) 0.005(5)
C7 0.047(6) 0.039(6) 0.049(7) -0.003(5) 0.023(5) -0.015(5)
C8 0.049(6) 0.025(5) 0.033(5) 0.009(4) 0.010(5) 0.004(4)
C9 0.033(5) 0.036(5) 0.019(4) 0.004(4) 0.005(4) 0.006(4)
C10 0.028(5) 0.024(5) 0.025(5) -0.003(4) 0.008(4) 0.002(4)
O11 0.041(4) 0.041(4) 0.024(3) 0.006(3) 0.009(3) 0.002(3)
O12 0.030(3) 0.041(4) 0.024(3) 0.007(3) -0.002(3) 0.002(3)
O13 0.039(4) 0.038(4) 0.016(3) 0.004(3) -0.007(3) -0.005(3)
C11 0.039(5) 0.020(4) 0.021(5) -0.001(3) 0.010(4) 0.002(4)
C12 0.040(5) 0.020(4) 0.020(4) 0.000(3) 0.008(4) -0.001(4)
C13 0.042(5) 0.018(4) 0.021(5) 0.003(3) 0.002(4) 0.000(4)
C14 0.026(4) 0.017(4) 0.015(4) -0.002(3) -0.010(3) 0.000(3)
C15 0.058(7) 0.036(5) 0.027(5) 0.005(4) 0.015(5) -0.005(5)
C16 0.076(9) 0.056(7) 0.030(6) 0.001(5) 0.025(6) -0.008(7)
C17 0.064(8) 0.042(6) 0.059(8) -0.004(6) 0.036(7) -0.007(6)
C18 0.035(5) 0.037(6) 0.042(6) -0.006(5) -0.003(5) -0.002(4)
C19 0.033(5) 0.034(5) 0.031(5) -0.007(4) 0.005(4) -0.006(4)
C20 0.045(6) 0.017(4) 0.031(5) 0.003(4) 0.015(4) -0.004(4)
O21 0.036(3) 0.027(3) 0.018(3) -0.001(2) 0.008(3) -0.010(3)
O22 0.034(4) 0.050(4) 0.020(3) -0.009(3) 0.002(3) -0.006(3)
O23 0.044(4) 0.047(4) 0.018(4) 0.007(3) -0.001(3) 0.013(3)
C21 0.029(4) 0.012(4) 0.017(5) -0.001(3) 0.003(4) -0.002(3)
C22 0.043(6) 0.024(4) 0.023(5) 0.002(4) 0.015(4) 0.004(4)
C23 0.036(5) 0.021(4) 0.017(5) -0.001(3) 0.003(4) -0.001(4)
C24 0.040(5) 0.014(4) 0.021(5) 0.002(3) 0.004(4) 0.005(4)
C25 0.033(5) 0.020(4) 0.022(5) 0.002(4) -0.008(4) 0.000(4)
C26 0.051(6) 0.024(5) 0.044(6) 0.004(4) 0.016(5) 0.002(5)
C27 0.029(5) 0.026(5) 0.047(6) 0.003(4) 0.010(4) 0.000(4)
C28 0.033(5) 0.040(5) 0.020(5) 0.001(4) -0.004(4) 0.000(4)
C29 0.049(6) 0.035(5) 0.038(6) 0.005(5) 0.014(5) 0.007(5)
C30 0.032(5) 0.013(4) 0.031(5) -0.002(3) 0.006(4) -0.004(4)
O31 0.036(4) 0.032(4) 0.038(4) 0.004(3) 0.017(3) 0.000(3)
C32 0.041(6) 0.032(5) 0.060(7) -0.003(5) 0.023(5) -0.016(5)
O33 0.043(4) 0.023(3) 0.021(3) 0.006(2) 0.009(3) 0.000(3)
C34 0.052(6) 0.034(5) 0.034(6) 0.012(4) 0.006(5) -0.014(5)
O35 0.030(3) 0.030(3) 0.020(3) -0.009(3) 0.010(3) 0.002(3)
O36 0.033(3) 0.019(3) 0.033(4) -0.003(3) -0.003(3) -0.001(3)
O40 0.055(5) 0.057(5) 0.036(4) -0.006(4) 0.012(4) 0.011(4)
C41 0.051(7) 0.058(7) 0.045(7) 0.003(6) 0.010(6) 0.016(6)

loop_
_atom_site_label
_atom_site_type_symbol
_atom_site_fract_x
_atom_site_fract_y
_atom_site_fract_z
_atom_site_U_iso_or_equiv
_atom_site_thermal_displace_type
_atom_site_occupancy
_atom_site_calc_flag
_atom_site_refinement_flags
_atom_site_disorder_group
Eu Eu 0.60795(4) -0.17937(3) -0.20253(3) 0.0179(2) Uani 1 d . .
O1 O 0.7562(5) -0.2425(4) -0.2297(4) 0.0261(13) Uani 1 d . .
O2 O 0.7203(6) -0.4785(5) -0.2257(4) 0.040(2) Uani 1 d . .
O3 O 0.9280(6) -0.5077(4) -0.2821(4) 0.037(2) Uani 1 d . .
C1 C 0.8004(7) -0.3161(6) -0.2437(5) 0.025(2) Uani 1 d . .
C2 C 0.7858(7) -0.4258(7) -0.2387(5) 0.025(2) Uani 1 d . .
C3 C 0.8794(7) -0.4367(6) -0.2678(5) 0.025(2) Uani 1 d . .
C4 C 0.8884(7) -0.3324(6) -0.2718(5) 0.025(2) Uani 1 d . .
C5 C 1.0255(5) -0.3043(3) -0.3347(4) 0.035(2) Uani 1 d G .
H5A H 1.0301(5) -0.3727(3) -0.3412(4) 0.042 Uiso 1 calc R .
C6 C 1.0896(5) -0.2414(4) -0.3601(4) 0.040(2) Uani 1 d G .
H6A H 1.1382(7) -0.2669(6) -0.3840(6) 0.048 Uiso 1 calc R .
C7 C 1.0828(5) -0.1412(4) -0.3506(4) 0.043(3) Uani 1 d G .
H7A H 1.1266(7) -0.0983(5) -0.3680(6) 0.052 Uiso 1 calc R .
C8 C 1.0118(5) -0.1040(3) -0.3157(4) 0.036(2) Uani 1 d G .
H8A H 1.0071(8) -0.0355(3) -0.3092(6) 0.043 Uiso 1 calc R .
C9 C 0.9476(4) -0.1668(4) -0.2902(3) 0.030(2) Uani 1 d G .
H9A H 0.8991(6) -0.1413(5) -0.2663(5) 0.036 Uiso 1 calc R .
C10 C 0.9545(4) -0.2670(4) -0.2997(3) 0.025(2) Uani 1 d G .
O11 O 0.5783(5) -0.1502(5) -0.3320(4) 0.035(2) Uani 1 d . .
O12 O 0.3277(5) -0.1614(5) -0.4009(4) 0.034(2) Uani 1 d . .
O13 O 0.3581(5) -0.1356(5) -0.5695(3) 0.034(2) Uani 1 d . .
C11 C 0.5163(7) -0.1416(6) -0.3970(5) 0.026(2) Uani 1 d . .
C12 C 0.4001(8) -0.1485(6) -0.4276(5) 0.027(2) Uani 1 d . .
C13 C 0.4155(8) -0.1359(6) -0.5051(5) 0.028(2) Uani 1 d . .
C14 C 0.5261(7) -0.1271(6) -0.4706(5) 0.023(2) Uani 1 d . .
C15 C 0.5910(4) -0.1075(5) -0.5806(3) 0.039(2) Uani 1 d G .
H15A H 0.5211(4) -0.1079(5) -0.6113(3) 0.047 Uiso 1 calc R .
C16 C 0.6721(6) -0.1002(6) -0.6134(3) 0.052(3) Uani 1 d G .
H16A H 0.6576(8) -0.0957(8) -0.6666(3) 0.062 Uiso 1 calc R .
C17 C 0.7744(5) -0.0996(6) -0.5684(4) 0.051(3) Uani 1 d G .
H17A H 0.8299(6) -0.0946(8) -0.5908(5) 0.061 Uiso 1 calc R .
C18 C 0.7957(4) -0.1063(5) -0.4906(4) 0.041(2) Uani 1 d G .
H18A H 0.8656(4) -0.1058(8) -0.4598(5) 0.049 Uiso 1 calc R .
C19 C 0.7146(5) -0.1135(5) -0.4577(3) 0.033(2) Uani 1 d G .
H19A H 0.7291(7) -0.1181(7) -0.4045(3) 0.040 Uiso 1 calc R .
C20 C 0.6122(4) -0.1141(5) -0.5028(3) 0.030(2) Uani 1 d G .
O21 O 0.7568(5) -0.1050(4) -0.1185(3) 0.0266(13) Uani 1 d . .
O22 O 0.6703(5) -0.0942(5) 0.0271(4) 0.036(2) Uani 1 d . .
O23 O 0.9029(6) -0.1129(5) 0.1356(4) 0.038(2) Uani 1 d . .
C21 C 0.7970(7) -0.1077(6) -0.0506(5) 0.020(2) Uani 1 d . .
C22 C 0.7548(8) -0.1017(7) 0.0175(5) 0.029(2) Uani 1 d . .
C23 C 0.8673(7) -0.1096(6) 0.0686(5) 0.026(2) Uani 1 d . .
C24 C 0.9017(8) -0.1146(6) 0.0001(5) 0.026(2) Uani 1 d . .
C25 C 1.0930(4) -0.1281(4) 0.0492(2) 0.028(2) Uani 1 d G .
H25A H 1.0876(4) -0.1238(4) 0.0992(2) 0.034 Uiso 1 calc R .
C26 C 1.1901(4) -0.1377(5) 0.0366(3) 0.039(2) Uani 1 d G .
H26A H 1.2509(4) -0.1399(7) 0.0780(4) 0.047 Uiso 1 calc R .
C27 C 1.1980(4) -0.1440(5) -0.0365(3) 0.034(2) Uani 1 d G .
H27A H 1.2643(4) -0.1505(7) -0.0451(5) 0.041 Uiso 1 calc R .
C28 C 1.1089(5) -0.1407(5) -0.0972(3) 0.033(2) Uani 1 d G .
H28A H 1.1143(6) -0.1450(7) -0.1472(3) 0.040 Uiso 1 calc R .
C29 C 1.0119(4) -0.1312(5) -0.0846(3) 0.040(2) Uani 1 d G .
H29A H 0.9510(5) -0.1290(7) -0.1260(3) 0.048 Uiso 1 calc R .
C30 C 1.0039(3) -0.1249(4) -0.0115(3) 0.026(2) Uani 1 d G .
O31 O 0.4179(5) -0.1897(5) -0.2489(4) 0.0336(15) Uani 1 d . .
C32 C 0.3522(9) -0.2520(8) -0.2198(7) 0.043(3) Uani 1 d . .
H32A H 0.3408(9) -0.3125(8) -0.2467(7) 0.064 Uiso 1 d R .
H32B H 0.2872(9) -0.2203(8) -0.2250(7) 0.064 Uiso 1 d R .
H32C H 0.3852(9) -0.2640(8) -0.1674(7) 0.064 Uiso 1 d R .
O33 O 0.6710(5) -0.2908(4) -0.0952(3) 0.0292(14) Uani 1 d . .
C34 C 0.6099(9) -0.3521(8) -0.0607(6) 0.041(3) Uani 1 d . .
H34A H 0.6571(9) -0.3879(8) -0.0213(6) 0.062 Uiso 1 d R .
H34B H 0.5673(9) -0.3964(8) -0.0961(6) 0.062 Uiso 1 d R .
H34C H 0.5671(9) -0.3118(8) -0.0393(6) 0.062 Uiso 1 d R .
O35 O 0.5266(5) -0.1367(5) -0.1058(3) 0.0259(13) Uani 1 d . .
O36 O 0.5570(5) -0.3460(4) -0.2438(4) 0.0308(14) Uani 1 d . .
O40 O 0.3551(7) -0.0265(6) -0.1380(4) 0.050(2) Uani 1 d . .
C41 C 0.2817(10) -0.0036(10) -0.2057(7) 0.052(3) Uani 1 d . .
H41A H 0.2299(10) -0.0535(10) -0.2161(7) 0.078 Uiso 1 d R .
H41B H 0.3146(10) -0.0014(10) -0.2457(7) 0.078 Uiso 1 d R .
H41C H 0.2500(10) 0.0579(10) -0.2021(7) 0.078 Uiso 1 d R .

loop_
_atom_type_symbol
_atom_type_description
_atom_type_scat_dispersion_real
_atom_type_scat_dispersion_imag
_atom_type_scat_source
C C 0.0181 0.0091 'International Tables Vol C Tables 4.2.6.8 and 6.1.1.4'
H H 0.0000 0.0000 'International Tables Vol C Tables 4.2.6.8 and 6.1.1.4'
O O 0.0492 0.0322 'International Tables Vol C Tables 4.2.6.8 and 6.1.1.4'
Eu Eu -8.9294 11.1857 'International Tables Vol C Tables 4.2.6.8 and 6.1.1.4'

loop_
_geom_angle_atom_site_label_1
_geom_angle_atom_site_label_2
_geom_angle_atom_site_label_3
_geom_angle
_geom_angle_site_symmetry_1
_geom_angle_site_symmetry_3
_geom_angle_publ_flag
O1 Eu O11 75.8(2) . . ?
O1 Eu O21 72.2(2) . . ?
O11 Eu O21 117.5(2) . . ?
O1 Eu O3 119.3(2) . 2_654 ?
O11 Eu O3 75.0(2) . 2_654 ?
O21 Eu O3 76.2(2) . 2_654 ?
O1 Eu O35 146.5(2) . . ?
O11 Eu O35 137.1(2) . . ?
O21 Eu O35 83.3(2) . . ?
O3 Eu O35 74.6(2) 2_654 . ?
O1 Eu O36 76.6(2) . . ?
O11 Eu O36 83.6(2) . . ?
O21 Eu O36 135.4(2) . . ?
O3 Eu O36 148.1(2) 2_654 . ?
O35 Eu O36 108.2(2) . . ?
O1 Eu O31 139.7(2) . . ?
O11 Eu O31 78.0(2) . . ?
O21 Eu O31 148.0(2) . . ?
O3 Eu O31 82.0(2) 2_654 . ?
O35 Eu O31 68.4(2) . . ?
O36 Eu O31 70.5(2) . . ?
O1 Eu O33 79.9(2) . . ?
O11 Eu O33 148.2(2) . . ?
O21 Eu O33 72.8(2) . . ?
O3 Eu O33 135.7(2) 2_654 . ?
O35 Eu O33 71.1(2) . . ?
O36 Eu O33 71.0(2) . . ?
O31 Eu O33 109.5(2) . . ?
C1 O1 Eu 146.3(6) . . ?
C3 O3 Eu 134.0(6) . 2_644 ?
O1 C1 C4 134.1(8) . . ?
O1 C1 C2 135.8(8) . . ?
C4 C1 C2 90.0(7) . . ?
O2 C2 C3 137.3(8) . . ?
O2 C2 C1 135.5(9) . . ?
C3 C2 C1 86.7(7) . . ?
O3 C3 C4 135.5(9) . . ?
O3 C3 C2 134.0(8) . . ?
C4 C3 C2 90.6(7) . . ?
C1 C4 C3 92.7(7) . . ?
C1 C4 C10 132.7(8) . . ?
C3 C4 C10 134.4(8) . . ?
C6 C5 C10 120.0 . . ?
C7 C6 C5 120.0 . . ?
C8 C7 C6 120.0 . . ?
C7 C8 C9 120.0 . . ?
C8 C9 C10 120.0 . . ?
C9 C10 C5 120.0 . . ?
C9 C10 C4 119.7(5) . . ?
C5 C10 C4 120.2(5) . . ?
C11 O11 Eu 150.0(6) . . ?
O11 C11 C14 135.7(9) . . ?
O11 C11 C12 133.5(8) . . ?
C14 C11 C12 90.8(7) . . ?
O12 C12 C11 135.7(8) . . ?
O12 C12 C13 137.4(9) . . ?
C11 C12 C13 86.9(7) . . ?
O13 C13 C14 135.7(9) . . ?
O13 C13 C12 135.0(9) . . ?
C14 C13 C12 89.3(7) . . ?
C11 C14 C13 93.0(8) . . ?
C11 C14 C20 135.2(8) . . ?
C13 C14 C20 131.7(8) . . ?
C16 C15 C20 120.0 . . ?
C17 C16 C15 120.0 . . ?
C18 C17 C16 120.0 . . ?
C17 C18 C19 120.0 . . ?
C20 C19 C18 120.0 . . ?
C19 C20 C15 120.0 . . ?
C19 C20 C14 121.4(5) . . ?
C15 C20 C14 118.6(5) . . ?
C21 O21 Eu 134.7(5) . . ?
O21 C21 C24 137.1(8) . . ?
O21 C21 C22 133.8(8) . . ?
C24 C21 C22 89.1(7) . . ?
O22 C22 C21 135.6(9) . . ?
O22 C22 C23 135.8(8) . . ?
C21 C22 C23 88.7(7) . . ?
O23 C23 C24 139.7(9) . . ?
O23 C23 C22 132.3(9) . . ?
C24 C23 C22 88.0(7) . . ?
C30 C24 C21 133.6(8) . . ?
C30 C24 C23 132.1(8) . . ?
C21 C24 C23 94.2(8) . . ?
C26 C25 C30 120.0 . . ?
C25 C26 C27 120.0 . . ?
C28 C27 C26 120.0 . . ?
C27 C28 C29 120.0 . . ?
C30 C29 C28 120.0 . . ?
C29 C30 C25 120.0 . . ?
C29 C30 C24 118.9(5) . . ?
C25 C30 C24 121.1(5) . . ?
C32 O31 Eu 126.1(6) . . ?
C34 O33 Eu 127.6(6) . . ?

loop_
_geom_bond_atom_site_label_1
_geom_bond_atom_site_label_2
_geom_bond_distance
_geom_bond_site_symmetry_2
_geom_bond_publ_flag
Eu O1 2.348(6) . ?
Eu O11 2.350(6) . ?
Eu O21 2.386(6) . ?
Eu O3 2.402(6) 2_654 ?
Eu O35 2.415(5) . ?
Eu O36 2.444(6) . ?
Eu O31 2.453(7) . ?
Eu O33 2.459(6) . ?
O1 C1 1.234(11) . ?
O2 C2 1.213(11) . ?
O3 C3 1.239(11) . ?
O3 Eu 2.402(6) 2_644 ?
C1 C4 1.435(12) . ?
C1 C2 1.522(12) . ?
C2 C3 1.506(12) . ?
C3 C4 1.437(12) . ?
C4 C10 1.454(10) . ?
C5 C6 1.39 . ?
C5 C10 1.39 . ?
C6 C7 1.39 . ?
C7 C8 1.39 . ?
C8 C9 1.39 . ?
C9 C10 1.39 . ?
O11 C11 1.260(12) . ?
O12 C12 1.220(12) . ?
O13 C13 1.223(11) . ?
C11 C14 1.418(12) . ?
C11 C12 1.503(13) . ?
C12 C13 1.515(12) . ?
C13 C14 1.444(13) . ?
C14 C20 1.451(10) . ?
C15 C16 1.39 . ?
C15 C20 1.39 . ?
C16 C17 1.39 . ?
C17 C18 1.39 . ?
C18 C19 1.39 . ?
C19 C20 1.39 . ?
O21 C21 1.220(10) . ?
O22 C22 1.200(12) . ?
O23 C23 1.197(11) . ?
C21 C24 1.455(13) . ?
C21 C22 1.521(11) . ?
C22 C23 1.542(13) . ?
C23 C24 1.466(12) . ?
C24 C30 1.453(11) . ?
C25 C26 1.39 . ?
C25 C30 1.39 . ?
C26 C27 1.39 . ?
C27 C28 1.39 . ?
C28 C29 1.39 . ?
C29 C30 1.39 . ?
O31 C32 1.435(11) . ?
O33 C34 1.441(11) . ?
O40 C41 1.393(14) . ?
